data_4509882
loop_
_publ_author_name
'Gonz\'alez-Gonz\'alez, Juan Saulo'
'Mart\'inez-Mart\'inez, Francisco J.'
'Garc\'ia-B\'aez, Efr\'en V.'
'Cruz, Alejandro'
'Mor\'in-S\'anchez, Luis M.'
'Rojas-Lima, Susana'
'Padilla-Mart\'inez, Itzia I.'

_publ_contact_author
;
      "Itzia I. Padilla-Mart\'inez"
      Unidad Profesional Interdisciplinaria de Biotecnolog\'ia
      Instituto Polit\'ecnico Nacional
      Avenida Acueducto s/n
      Barrio La Laguna Ticom\'an
      M\'exico D. F. 07340, M\'exico.
;
_publ_section_related_literature
;
?
;
_publ_section_title
;
 Molecular Complexes of DiethylN,N&#x2032;-1,3-Phenyldioxalamate and
 Resorcinols: Conformational Switching through Intramolecular
 Three-Centered Hydrogen-Bonding
;
_journal_issue 2
_journal_name_full 'Crystal Growth &amp; Design'
_journal_page_first 628
_journal_paper_doi 10.1021/cg401500k
_journal_volume 14
_journal_year 2014
_chemical_formula_sum 'C21 H24 N2 O8'
_chemical_formula_weight 432.42
_chemical_name_systematic
;
5-Methyl-1,3-benzenediol-diethyl N,N'-(1,3-phenylene)
dioxalamate complex 
;
_space_group_IT_number 11
_symmetry_cell_setting monoclinic
_symmetry_Int_Tables_number 11
_symmetry_space_group_name_Hall '-P 2yb'
_symmetry_space_group_name_H-M 'P 1 21/m 1'
_atom_sites_solution_hydrogens geom
_atom_sites_solution_primary direct
_atom_sites_solution_secondary difmap
_audit_creation_method SHELXL-97
_cell_angle_alpha 90.00
_cell_angle_beta 97.223(3)
_cell_angle_gamma 90.00
_cell_formula_units_Z 2
_cell_length_a 4.9410(2)
_cell_length_b 18.7803(5)
_cell_length_c 11.2062(4)
_cell_measurement_reflns_used 600
_cell_measurement_temperature 298(2)
_cell_measurement_theta_max 25
_cell_measurement_theta_min 20
_cell_volume 1031.61(6)
_computing_cell_refinement 'CrysAlis CCD (Oxford Diffraction, 2009)'
_computing_data_collection 'CrysAlis CCD (Oxford Diffraction, 2009)'
_computing_data_reduction 'CrysAlis RED (Oxford Diffraction, 2009)'
_computing_molecular_graphics 'Mercury 2.4 (Macrae <i>et al</i>., 2006)'
_computing_publication_material 'SHELXL97 (Sheldrick, 2008)/WINGX-2003 (Farrugia, 1999)/PublCIF (Westrip, 2010)'
_computing_structure_refinement 'SHELXL97 (Sheldrick, 2008)'
_computing_structure_solution 'SHELXS97 (Sheldrick, 2008)'
_diffrn_ambient_temperature 298(2)
_diffrn_detector_area_resol_mean 10.434
_diffrn_measured_fraction_theta_full 0.974
_diffrn_measured_fraction_theta_max 0.974
_diffrn_measurement_device_type 'Oxford Diffraction Xcalibur Ruby Gemini'
_diffrn_measurement_method '\w scans'
_diffrn_radiation_monochromator graphite
_diffrn_radiation_type CuK\a
_diffrn_radiation_wavelength 1.54184
_diffrn_reflns_av_R_equivalents 0.0252
_diffrn_reflns_av_sigmaI/netI 0.0172
_diffrn_reflns_limit_h_max 5
_diffrn_reflns_limit_h_min -5
_diffrn_reflns_limit_k_max 23
_diffrn_reflns_limit_k_min -23
_diffrn_reflns_limit_l_max 13
_diffrn_reflns_limit_l_min -13
_diffrn_reflns_number 10094
_diffrn_reflns_theta_full 73.51
_diffrn_reflns_theta_max 73.51
_diffrn_reflns_theta_min 3.98
_exptl_absorpt_coefficient_mu 0.908
_exptl_absorpt_correction_T_max 0.8643
_exptl_absorpt_correction_T_min 0.8614
_exptl_absorpt_correction_type sphere
_exptl_absorpt_process_details
;
Interpolation using  Int.Tab. Vol. C (1992) p. 523,Tab. 6.3.3.3
for values of muR in the range 0-2.5, and Int.Tab. Vol.II (1959)
p.302; Table 5.3.6 B for muR in the range 2.6-10.0.
The interpolation procedure of C.W.Dwiggins Jr (Acta Cryst.(1975)
A31,146-148) is used with some modification.
;
_exptl_crystal_colour colorless
_exptl_crystal_density_diffrn 1.392
_exptl_crystal_density_method 'not measured'
_exptl_crystal_description block
_exptl_crystal_F_000 456
_exptl_crystal_size_max 0.32
_exptl_crystal_size_mid 0.28
_exptl_crystal_size_min 0.24
_exptl_crystal_size_rad 0.1200
_refine_diff_density_max 0.194
_refine_diff_density_min -0.262
_refine_diff_density_rms 0.046
_refine_ls_extinction_method none
_refine_ls_goodness_of_fit_ref 1.039
_refine_ls_hydrogen_treatment constr
_refine_ls_matrix_type full
_refine_ls_number_parameters 150
_refine_ls_number_reflns 2092
_refine_ls_number_restraints 0
_refine_ls_restrained_S_all 1.039
_refine_ls_R_factor_all 0.0537
_refine_ls_R_factor_gt 0.0420
_refine_ls_shift/su_max 0.000
_refine_ls_shift/su_mean 0.000
_refine_ls_structure_factor_coef Fsqd
_refine_ls_weighting_details 'calc w=1/[\s^2^(Fo^2^)+(0.0598P)^2^+0.2348P] where P=(Fo^2^+2Fc^2^)/3'
_refine_ls_weighting_scheme calc
_refine_ls_wR_factor_gt 0.1085
_refine_ls_wR_factor_ref 0.1181
_reflns_number_gt 1668
_reflns_number_total 2092
_reflns_threshold_expression >2sigma(I)
_cod_data_source_file cg401500k_si_002.cif
_cod_data_source_block SRL37
_cod_depositor_comments
;
The following automatic conversions were performed:

'_symmetry_cell_setting' value 'Monoclinic' changed to 'monoclinic'
according to
/usr/data/users/saulius/automatic-downloads/current/ACS/lib/dictionaries/cif_core.dic
dictionary named 'cif_core.dic' version 2.4.2 from 2011-04-26.

Automatic conversion script
Id: cif_fix_values 2281 2013-09-26 08:29:07Z andrius 
;
_cod_original_sg_symbol_H-M 'P 21/m'
_cod_database_code 4509882
_exptl_absorpt_correction_t_ave 0.8629

loop_
_symmetry_equiv_pos_as_xyz
'x, y, z'
'-x, y+1/2, -z'
'-x, -y, -z'
'x, -y-1/2, z'

loop_
_atom_site_label
_atom_site_type_symbol
_atom_site_fract_x
_atom_site_fract_y
_atom_site_fract_z
_atom_site_U_iso_or_equiv
_atom_site_adp_type
_atom_site_occupancy
_atom_site_symmetry_multiplicity
_atom_site_calc_flag
_atom_site_refinement_flags
C1 C 0.1511(3) 0.18650(7) 1.03873(14) 0.0391(3) Uani 1 1 d .
C4 C -0.0050(4) 0.18633(9) 1.13312(15) 0.0486(4) Uani 1 1 d .
H4 H -0.0581 0.1435 1.1646 0.058 Uiso 1 1 calc R
C5 C -0.0809(6) 0.2500 1.1801(2) 0.0546(6) Uani 1 2 d S
H5 H -0.1842 0.2500 1.2439 0.066 Uiso 1 2 calc SR
C2 C 0.2347(5) 0.2500 0.9917(2) 0.0405(5) Uani 1 2 d S
H2 H 0.3443 0.2500 0.9300 0.049 Uiso 1 2 calc SR
C8 C 0.3801(3) 0.10553(8) 0.90845(14) 0.0405(4) Uani 1 1 d .
C9 C 0.3470(3) 0.02879(8) 0.86113(15) 0.0429(4) Uani 1 1 d .
C11 C 0.4858(4) -0.04974(10) 0.71503(19) 0.0611(5) Uani 1 1 d .
H11A H 0.4482 -0.0871 0.7704 0.073 Uiso 1 1 calc R
H11B H 0.6574 -0.0606 0.6856 0.073 Uiso 1 1 calc R
C12 C 0.2656(6) -0.04727(16) 0.6134(2) 0.0947(8) Uani 1 1 d .
H12A H 0.2521 -0.0926 0.5735 0.142 Uiso 1 1 calc R
H12B H 0.3055 -0.0111 0.5576 0.142 Uiso 1 1 calc R
H12C H 0.0959 -0.0365 0.6427 0.142 Uiso 1 1 calc R
C23 C 0.9953(3) 0.18658(8) 0.66168(14) 0.0435(4) Uani 1 1 d .
C24 C 0.9046(5) 0.2500 0.7053(2) 0.0431(5) Uani 1 2 d S
H24 H 0.7847 0.2500 0.7629 0.052 Uiso 1 2 calc SR
C28 C 1.1741(3) 0.18636(9) 0.57532(15) 0.0461(4) Uani 1 1 d .
H28 H 1.2345 0.1433 0.5472 0.055 Uiso 1 1 calc R
C27 C 1.2629(5) 0.2500 0.5309(2) 0.0435(5) Uani 1 2 d S
C29 C 1.4527(5) 0.2500 0.4355(2) 0.0548(6) Uani 1 2 d S
H29A H 1.3670 0.2259 0.3651 0.082 Uiso 0.50 1 calc PR
H29B H 1.6188 0.2259 0.4653 0.082 Uiso 0.50 1 calc PR
H29C H 1.4930 0.2982 0.4152 0.082 Uiso 0.50 1 calc PR
N7 N 0.2066(3) 0.11977(7) 0.98814(12) 0.0441(3) Uani 1 1 d .
H7 H 0.1182 0.0840 1.0115 0.053 Uiso 1 1 d R
O8 O 0.5467(2) 0.14575(6) 0.87426(11) 0.0514(3) Uani 1 1 d .
O9 O 0.1979(3) -0.01400(6) 0.89769(12) 0.0579(4) Uani 1 1 d .
O10 O 0.5071(3) 0.01822(6) 0.77740(12) 0.0542(3) Uani 1 1 d .
O23 O 0.9149(3) 0.12167(6) 0.70050(12) 0.0608(4) Uani 1 1 d .
H23 H 0.8044 0.1275 0.7484 0.091 Uiso 1 1 d R

loop_
_atom_site_aniso_label
_atom_site_aniso_U_11
_atom_site_aniso_U_22
_atom_site_aniso_U_33
_atom_site_aniso_U_23
_atom_site_aniso_U_13
_atom_site_aniso_U_12
C1 0.0402(8) 0.0339(8) 0.0439(8) -0.0012(6) 0.0082(6) -0.0004(6)
C4 0.0555(10) 0.0404(9) 0.0534(10) 0.0031(7) 0.0208(8) -0.0049(7)
C5 0.0644(17) 0.0504(13) 0.0553(15) 0.000 0.0319(13) 0.000
C2 0.0443(12) 0.0366(10) 0.0427(12) 0.000 0.0139(9) 0.000
C8 0.0432(9) 0.0334(7) 0.0462(9) 0.0011(6) 0.0110(7) -0.0013(6)
C9 0.0452(9) 0.0353(7) 0.0499(9) 0.0011(7) 0.0131(7) 0.0006(6)
C11 0.0631(12) 0.0484(10) 0.0763(13) -0.0152(9) 0.0267(10) 0.0011(8)
C12 0.0957(19) 0.0915(18) 0.0949(19) -0.0306(15) 0.0042(15) 0.0100(14)
C23 0.0434(9) 0.0428(8) 0.0454(9) 0.0024(7) 0.0100(7) -0.0003(6)
C24 0.0420(12) 0.0487(12) 0.0408(12) 0.000 0.0131(9) 0.000
C28 0.0450(9) 0.0466(9) 0.0485(9) -0.0042(7) 0.0124(7) 0.0027(7)
C27 0.0384(12) 0.0529(13) 0.0405(12) 0.000 0.0093(9) 0.000
C29 0.0536(15) 0.0645(16) 0.0498(14) 0.000 0.0199(11) 0.000
N7 0.0515(8) 0.0327(6) 0.0516(8) -0.0005(5) 0.0198(6) -0.0055(5)
O8 0.0535(7) 0.0392(6) 0.0663(8) -0.0049(5) 0.0261(6) -0.0080(5)
O9 0.0720(9) 0.0355(6) 0.0728(8) -0.0027(5) 0.0351(7) -0.0102(5)
O10 0.0581(8) 0.0425(6) 0.0677(8) -0.0103(5) 0.0304(6) -0.0060(5)
O23 0.0706(9) 0.0433(6) 0.0755(9) 0.0052(6) 0.0367(7) -0.0008(6)

loop_
_atom_type_symbol
_atom_type_description
_atom_type_scat_dispersion_real
_atom_type_scat_dispersion_imag
_atom_type_scat_source
C C 0.0181 0.0091 'International Tables Vol C Tables 4.2.6.8 and 6.1.1.4'
H H 0.0000 0.0000 'International Tables Vol C Tables 4.2.6.8 and 6.1.1.4'
N N 0.0311 0.0180 'International Tables Vol C Tables 4.2.6.8 and 6.1.1.4'
O O 0.0492 0.0322 'International Tables Vol C Tables 4.2.6.8 and 6.1.1.4'

loop_
_geom_angle_atom_site_label_1
_geom_angle_atom_site_label_2
_geom_angle_atom_site_label_3
_geom_angle
_geom_angle_site_symmetry_1
C4 C1 C2 120.88(14) .
C4 C1 N7 117.26(13) .
C2 C1 N7 121.75(14) .
C5 C4 C1 119.61(15) .
C5 C4 H4 120.2 .
C1 C4 H4 120.2 .
C4 C5 C4 120.5(2) 4_565
C4 C5 H5 119.7 4_565
C4 C5 H5 119.7 .
C1 C2 C1 118.5(2) 4_565
C1 C2 H2 120.8 4_565
C1 C2 H2 120.8 .
O8 C8 N7 127.02(14) .
O8 C8 C9 121.42(14) .
N7 C8 C9 111.57(13) .
O9 C9 O10 126.44(15) .
O9 C9 C8 123.69(15) .
O10 C9 C8 109.87(13) .
O10 C11 C12 110.25(18) .
O10 C11 H11A 109.6 .
C12 C11 H11A 109.6 .
O10 C11 H11B 109.6 .
C12 C11 H11B 109.6 .
H11A C11 H11B 108.1 .
C11 C12 H12A 109.5 .
C11 C12 H12B 109.5 .
H12A C12 H12B 109.5 .
C11 C12 H12C 109.5 .
H12A C12 H12C 109.5 .
H12B C12 H12C 109.5 .
O23 C23 C24 122.29(15) .
O23 C23 C28 116.99(14) .
C24 C23 C28 120.72(15) .
C23 C24 C23 118.9(2) 4_565
C23 C24 H24 120.6 4_565
C23 C24 H24 120.6 .
C27 C28 C23 120.32(15) .
C27 C28 H28 119.8 .
C23 C28 H28 119.8 .
C28 C27 C28 119.0(2) 4_565
C28 C27 C29 120.49(10) 4_565
C28 C27 C29 120.49(10) .
C27 C29 H29A 109.5 .
C27 C29 H29B 109.5 .
H29A C29 H29B 109.5 .
C27 C29 H29C 109.5 .
H29A C29 H29C 109.5 .
H29B C29 H29C 109.5 .
C8 N7 C1 127.98(13) .
C8 N7 H7 116.0 .
C1 N7 H7 116.0 .
C9 O10 C11 117.50(13) .
C23 O23 H23 109.4 .

loop_
_geom_bond_atom_site_label_1
_geom_bond_atom_site_label_2
_geom_bond_distance
_geom_bond_site_symmetry_2
C1 C4 1.385(2) .
C1 C2 1.3878(18) .
C1 N7 1.4165(18) .
C4 C5 1.377(2) .
C4 H4 0.9300 .
C5 C4 1.377(2) 4_565
C5 H5 0.9300 .
C2 C1 1.3878(18) 4_565
C2 H2 0.9300 .
C8 O8 1.2142(18) .
C8 N7 1.340(2) .
C8 C9 1.537(2) .
C9 O9 1.1970(19) .
C9 O10 1.316(2) .
C11 O10 1.453(2) .
C11 C12 1.474(3) .
C11 H11A 0.9700 .
C11 H11B 0.9700 .
C12 H12A 0.9600 .
C12 H12B 0.9600 .
C12 H12C 0.9600 .
C23 O23 1.3699(19) .
C23 C24 1.3832(19) .
C23 C28 1.390(2) .
C24 C23 1.3832(19) 4_565
C24 H24 0.9300 .
C28 C27 1.387(2) .
C28 H28 0.9300 .
C27 C28 1.387(2) 4_565
C27 C29 1.509(3) .
C29 H29A 0.9600 .
C29 H29B 0.9600 .
C29 H29C 0.9600 .
N7 H7 0.8599 .
O23 H23 0.8193 .

loop_
_geom_torsion_atom_site_label_1
_geom_torsion_atom_site_label_2
_geom_torsion_atom_site_label_3
_geom_torsion_atom_site_label_4
_geom_torsion
_geom_torsion_site_symmetry_4
C2 C1 C4 C5 0.8(3) .
N7 C1 C4 C5 -175.50(19) .
C1 C4 C5 C4 0.6(4) 4_565
C4 C1 C2 C1 -2.1(3) 4_565
N7 C1 C2 C1 174.03(12) 4_565
O8 C8 C9 O9 175.17(17) .
N7 C8 C9 O9 -4.9(2) .
O8 C8 C9 O10 -4.2(2) .
N7 C8 C9 O10 175.79(13) .
O23 C23 C24 C23 179.95(13) 4_565
C28 C23 C24 C23 -0.1(3) 4_565
O23 C23 C28 C27 179.47(16) .
C24 C23 C28 C27 -0.4(3) .
C23 C28 C27 C28 1.0(3) 4_565
C23 C28 C27 C29 -178.83(18) .
O8 C8 N7 C1 9.1(3) .
C9 C8 N7 C1 -170.88(14) .
C4 C1 N7 C8 -170.27(15) .
C2 C1 N7 C8 13.5(3) .
O9 C9 O10 C11 5.8(3) .
C8 C9 O10 C11 -174.90(14) .
C12 C11 O10 C9 85.5(2) .
